data_4306387
loop_
_publ_author_name
'Remle \,Celenligil-\,Cetin'
'Patrina Paraskevopoulou'
'Nikolia Lalioti'
'Yiannis Sanakis'
'Richard J. Staples'
'Nigam P. Rath'
'Pericles Stavropoulos'

_publ_section_title
;
Metalloradical Complexes of Manganese and Chromium Featuring an Oxidatively
Rearranged Ligand
;
_journal_name_full 'Inorganic Chemistry'
_journal_page_first 10998
_journal_page_last 11009
_journal_paper_doi 10.1021/ic801219u
_journal_volume 47
_journal_year 2008
_chemical_formula_sum 'C52 H59 Cr N4 O'
_chemical_formula_weight 808.03
_chemical_name_systematic
; 
 ? 
;
_space_group_IT_number 2
_symmetry_cell_setting triclinic
_symmetry_space_group_name_Hall '-P 1'
_symmetry_space_group_name_H-M 'P -1'
_atom_sites_solution_hydrogens geom
_atom_sites_solution_primary direct
_atom_sites_solution_secondary difmap
_audit_creation_method SHELXL-97
_cell_angle_alpha 62.987(3)
_cell_angle_beta 85.304(4)
_cell_angle_gamma 84.835(4)
_cell_formula_units_Z 2
_cell_length_a 11.691(2)
_cell_length_b 13.995(3)
_cell_length_c 15.370(3)
_cell_measurement_temperature 213(2)
_cell_volume 2228.9(8)
_computing_cell_refinement 'SMART (BRUKER, V5.054, 1998)'
_computing_data_collection 'ASTRO (BRUKER, V5.007, 1997)'
_computing_data_reduction 'SAINT (BRUKER, V6.01, 1999)'
_computing_molecular_graphics 'SHELXTL (BRUKER, 1998, V5.1)'
_computing_publication_material 'XCIF (Sheldrick and BRUKER, 1997, V5.1)'
_computing_structure_refinement 'SHELXL-97 (Sheldrick, 1997)'
_computing_structure_solution 'SHELXS-97 (Sheldrick, 1990)'
_diffrn_ambient_temperature 213(2)
_diffrn_measured_fraction_theta_full 0.939
_diffrn_measured_fraction_theta_max 0.939
_diffrn_measurement_method '\w, 0.3 deg'
_diffrn_radiation_monochromator graphite
_diffrn_radiation_source 'fine-focus sealed tube'
_diffrn_radiation_type MoK\a
_diffrn_radiation_wavelength 0.71073
_diffrn_reflns_av_R_equivalents 0.0897
_diffrn_reflns_av_sigmaI/netI 0.1997
_diffrn_reflns_limit_h_max 15
_diffrn_reflns_limit_h_min -15
_diffrn_reflns_limit_k_max 18
_diffrn_reflns_limit_k_min -11
_diffrn_reflns_limit_l_max 20
_diffrn_reflns_limit_l_min -19
_diffrn_reflns_number 14513
_diffrn_reflns_theta_full 28.32
_diffrn_reflns_theta_max 28.32
_diffrn_reflns_theta_min 1.49
_diffrn_standards_decay_% <1
_diffrn_standards_interval_count 0
_diffrn_standards_number 0
_exptl_absorpt_coefficient_mu 0.298
_exptl_absorpt_correction_type none
_exptl_crystal_colour brown_red
_exptl_crystal_density_diffrn 1.204
_exptl_crystal_density_method 'not measured'
_exptl_crystal_description needle
_exptl_crystal_F_000 862
_exptl_crystal_size_max 0.10
_exptl_crystal_size_mid 0.08
_exptl_crystal_size_min 0.06
_refine_diff_density_max 0.505
_refine_diff_density_min -0.423
_refine_diff_density_rms 0.063
_refine_ls_extinction_method none
_refine_ls_goodness_of_fit_ref 0.994
_refine_ls_hydrogen_treatment mixed
_refine_ls_matrix_type full
_refine_ls_number_parameters 523
_refine_ls_number_reflns 10445
_refine_ls_number_restraints 0
_refine_ls_restrained_S_all 0.994
_refine_ls_R_factor_all 0.1942
_refine_ls_R_factor_gt 0.0736
_refine_ls_shift/su_max 0.018
_refine_ls_shift/su_mean 0.002
_refine_ls_structure_factor_coef Fsqd
_refine_ls_weighting_details 'calc w=1/[\s^2^(Fo^2^)+(0.0380P)^2^+0.0000P] where P=(Fo^2^+2Fc^2^)/3'
_refine_ls_weighting_scheme calc
_refine_ls_wR_factor_gt 0.1235
_refine_ls_wR_factor_ref 0.1569
_reflns_number_gt 4433
_reflns_number_total 10445
_reflns_threshold_expression >2sigma(I)
_cod_data_source_file ic801219u_si_007.cif
_cod_data_source_block ps102t
_cod_depositor_comments
;
The following automatic conversions were performed:
'_symmetry_cell_setting' value 'Triclinic' changed to 'triclinic'
according to '/home/saulius/struct/CIF-dictionaries/cif_core.dic'
dictionary named 'cif_core.dic' version 2.4.1 from 2010-06-29.

Automatic conversion script
Id: cif_fix_enum 1527 2010-12-29 10:47:43Z saulius 
;
_cod_original_cell_volume 2228.9(7)
_cod_database_code 4306387

loop_
_symmetry_equiv_pos_as_xyz
'x, y, z'
'-x, -y, -z'

loop_
_atom_site_label
_atom_site_type_symbol
_atom_site_fract_x
_atom_site_fract_y
_atom_site_fract_z
_atom_site_U_iso_or_equiv
_atom_site_adp_type
_atom_site_occupancy
_atom_site_symmetry_multiplicity
_atom_site_calc_flag
_atom_site_refinement_flags
_atom_site_disorder_assembly
_atom_site_disorder_group
Cr1 Cr -0.04787(5) 0.67236(5) 0.63945(5) 0.02966(19) Uani 1 1 d . . .
N1 N -0.2267(2) 0.7004(2) 0.6336(2) 0.0264(7) Uani 1 1 d . . .
N2 N -0.0630(3) 0.7890(3) 0.6786(3) 0.0360(8) Uani 1 1 d . . .
N3 N -0.0625(3) 0.6888(2) 0.5083(2) 0.0305(8) Uani 1 1 d . . .
N4 N -0.0879(3) 0.5437(3) 0.7596(2) 0.0324(8) Uani 1 1 d . . .
C1 C -0.2620(3) 0.6788(3) 0.5543(3) 0.0272(9) Uani 1 1 d . . .
C2 C -0.3727(3) 0.6583(3) 0.5465(3) 0.0346(10) Uani 1 1 d . . .
H2A H -0.4294 0.6529 0.5953 0.042 Uiso 1 1 calc R . .
C3 C -0.4005(4) 0.6455(3) 0.4660(3) 0.0417(11) Uani 1 1 d . . .
H3A H -0.4759 0.6315 0.4601 0.050 Uiso 1 1 calc R . .
C4 C -0.3163(3) 0.6537(3) 0.3951(3) 0.0414(11) Uani 1 1 d . . .
H4A H -0.3352 0.6469 0.3400 0.050 Uiso 1 1 calc R . .
C5 C -0.2043(4) 0.6718(3) 0.4038(3) 0.0376(10) Uani 1 1 d . . .
H5A H -0.1482 0.6777 0.3545 0.045 Uiso 1 1 calc R . .
C6 C -0.1739(3) 0.6814(3) 0.4860(3) 0.0285(9) Uani 1 1 d . . .
C7 C -0.2471(3) 0.8151(3) 0.6123(3) 0.0299(9) Uani 1 1 d . . .
C8 C -0.3443(3) 0.8764(3) 0.5713(3) 0.0372(10) Uani 1 1 d . . .
H8A H -0.3972 0.8501 0.5459 0.045 Uiso 1 1 calc R . .
C9 C -0.3646(4) 0.9778(3) 0.5673(3) 0.0458(12) Uani 1 1 d . . .
H9A H -0.4303 1.0210 0.5380 0.055 Uiso 1 1 calc R . .
C10 C -0.2870(4) 1.0141(3) 0.6068(3) 0.0424(11) Uani 1 1 d . . .
H10A H -0.3027 1.0806 0.6078 0.051 Uiso 1 1 calc R . .
C11 C -0.1873(3) 0.9549(3) 0.6446(3) 0.0362(10) Uani 1 1 d . . .
H11A H -0.1356 0.9823 0.6702 0.043 Uiso 1 1 calc R . .
C12 C -0.1609(3) 0.8541(3) 0.6459(3) 0.0298(9) Uani 1 1 d . . .
C13 C -0.2763(3) 0.6312(3) 0.7315(3) 0.0296(9) Uani 1 1 d . . .
C14 C -0.3887(3) 0.6443(3) 0.7613(3) 0.0388(11) Uani 1 1 d . . .
H14A H -0.4365 0.7018 0.7191 0.047 Uiso 1 1 calc R . .
C15 C -0.4313(4) 0.5742(4) 0.8516(4) 0.0487(12) Uani 1 1 d . . .
H15A H -0.5082 0.5828 0.8714 0.058 Uiso 1 1 calc R . .
C16 C -0.3599(4) 0.4907(4) 0.9135(3) 0.0493(12) Uani 1 1 d . . .
H16A H -0.3895 0.4416 0.9750 0.059 Uiso 1 1 calc R . .
C17 C -0.2454(4) 0.4781(3) 0.8865(3) 0.0381(10) Uani 1 1 d . . .
H17A H -0.1975 0.4220 0.9302 0.046 Uiso 1 1 calc R . .
C18 C -0.2014(3) 0.5493(3) 0.7940(3) 0.0325(10) Uani 1 1 d . . .
C19 C 0.0273(3) 0.8300(3) 0.7066(3) 0.0346(10) Uani 1 1 d . . .
C20 C 0.0689(4) 0.7746(3) 0.7986(3) 0.0438(11) Uani 1 1 d . . .
H20A H 0.0351 0.7113 0.8440 0.053 Uiso 1 1 calc R . .
C21 C 0.1603(4) 0.8108(4) 0.8254(3) 0.0514(13) Uani 1 1 d . . .
H21A H 0.1878 0.7706 0.8885 0.062 Uiso 1 1 calc R . .
C22 C 0.2122(3) 0.9046(3) 0.7617(3) 0.0359(10) Uani 1 1 d . . .
C23 C 0.1692(3) 0.9603(3) 0.6696(3) 0.0395(11) Uani 1 1 d . . .
H23A H 0.2019 1.0244 0.6246 0.047 Uiso 1 1 calc R . .
C24 C 0.0788(3) 0.9237(3) 0.6421(3) 0.0410(11) Uani 1 1 d . . .
H24A H 0.0520 0.9630 0.5786 0.049 Uiso 1 1 calc R . .
C25 C 0.3122(4) 0.9437(4) 0.7929(4) 0.0530(13) Uani 1 1 d . . .
C26 C 0.3695(5) 1.0358(5) 0.7061(5) 0.110(3) Uani 1 1 d . . .
H26A H 0.4017 1.0108 0.6593 0.166 Uiso 1 1 calc R . .
H26B H 0.4303 1.0604 0.7288 0.166 Uiso 1 1 calc R . .
H26C H 0.3128 1.0946 0.6750 0.166 Uiso 1 1 calc R . .
C27 C 0.2631(6) 0.9881(6) 0.8631(5) 0.127(3) Uani 1 1 d . . .
H27A H 0.2261 0.9317 0.9197 0.190 Uiso 1 1 calc R . .
H27B H 0.2071 1.0470 0.8304 0.190 Uiso 1 1 calc R . .
H27C H 0.3247 1.0137 0.8840 0.190 Uiso 1 1 calc R . .
C28 C 0.4011(5) 0.8543(5) 0.8425(6) 0.119(3) Uani 1 1 d . . .
H28A H 0.4330 0.8269 0.7974 0.178 Uiso 1 1 calc R . .
H28B H 0.3658 0.7970 0.8994 0.178 Uiso 1 1 calc R . .
H28C H 0.4621 0.8814 0.8628 0.178 Uiso 1 1 calc R . .
C29 C 0.0274(3) 0.6971(3) 0.4359(3) 0.0313(9) Uani 1 1 d . . .
C30 C 0.1014(3) 0.6104(3) 0.4487(3) 0.0332(10) Uani 1 1 d . . .
H30A H 0.0873 0.5431 0.5014 0.040 Uiso 1 1 calc R . .
C31 C 0.1966(3) 0.6199(3) 0.3856(3) 0.0362(10) Uani 1 1 d . . .
H31A H 0.2461 0.5591 0.3967 0.043 Uiso 1 1 calc R . .
C32 C 0.2201(3) 0.7184(3) 0.3060(3) 0.0306(10) Uani 1 1 d . . .
C33 C 0.1422(3) 0.8039(3) 0.2935(3) 0.0409(11) Uani 1 1 d . . .
H33A H 0.1544 0.8711 0.2400 0.049 Uiso 1 1 calc R . .
C34 C 0.0475(3) 0.7947(3) 0.3559(3) 0.0401(11) Uani 1 1 d . . .
H34A H -0.0034 0.8548 0.3443 0.048 Uiso 1 1 calc R . .
C35 C 0.3271(3) 0.7331(3) 0.2374(3) 0.0381(11) Uani 1 1 d . . .
C36 C 0.4002(4) 0.8166(4) 0.2420(3) 0.0527(13) Uani 1 1 d . . .
H36A H 0.4255 0.7903 0.3080 0.079 Uiso 1 1 calc R . .
H36B H 0.3546 0.8837 0.2239 0.079 Uiso 1 1 calc R . .
H36C H 0.4668 0.8283 0.1971 0.079 Uiso 1 1 calc R . .
C37 C 0.4002(3) 0.6299(3) 0.2624(3) 0.0493(12) Uani 1 1 d . . .
H37A H 0.4252 0.6015 0.3286 0.074 Uiso 1 1 calc R . .
H37B H 0.4669 0.6443 0.2173 0.074 Uiso 1 1 calc R . .
H37C H 0.3554 0.5778 0.2571 0.074 Uiso 1 1 calc R . .
C38 C 0.2885(4) 0.7767(4) 0.1319(3) 0.0507(13) Uani 1 1 d . . .
H38A H 0.2430 0.7247 0.1274 0.076 Uiso 1 1 calc R . .
H38B H 0.3557 0.7893 0.0875 0.076 Uiso 1 1 calc R . .
H38C H 0.2427 0.8436 0.1144 0.076 Uiso 1 1 calc R . .
C39 C -0.0129(3) 0.4607(3) 0.8248(3) 0.0334(10) Uani 1 1 d . . .
C40 C 0.0368(4) 0.4692(3) 0.8992(3) 0.0422(11) Uani 1 1 d . . .
H40A H 0.0173 0.5298 0.9098 0.051 Uiso 1 1 calc R . .
C41 C 0.1140(4) 0.3913(4) 0.9580(3) 0.0451(12) Uani 1 1 d . . .
H41A H 0.1474 0.4007 1.0070 0.054 Uiso 1 1 calc R . .
C42 C 0.1444(3) 0.2989(3) 0.9471(3) 0.0395(11) Uani 1 1 d . . .
C43 C 0.0926(4) 0.2903(3) 0.8732(3) 0.0458(12) Uani 1 1 d . . .
H43A H 0.1110 0.2291 0.8632 0.055 Uiso 1 1 calc R . .
C44 C 0.0149(3) 0.3683(3) 0.8139(3) 0.0411(11) Uani 1 1 d . . .
H44A H -0.0195 0.3587 0.7655 0.049 Uiso 1 1 calc R . .
C45 C 0.2311(4) 0.2110(4) 1.0120(4) 0.0516(13) Uani 1 1 d . . .
C46 C 0.3351(4) 0.2047(5) 0.9493(4) 0.090(2) Uani 1 1 d . . .
H46A H 0.3712 0.2728 0.9199 0.135 Uiso 1 1 calc R . .
H46B H 0.3115 0.1891 0.8983 0.135 Uiso 1 1 calc R . .
H46C H 0.3894 0.1482 0.9895 0.135 Uiso 1 1 calc R . .
C47 C 0.1735(5) 0.1015(4) 1.0599(4) 0.090(2) Uani 1 1 d . . .
H47A H 0.2275 0.0455 1.1011 0.135 Uiso 1 1 calc R . .
H47B H 0.1511 0.0848 1.0092 0.135 Uiso 1 1 calc R . .
H47C H 0.1059 0.1061 1.0992 0.135 Uiso 1 1 calc R . .
C48 C 0.2669(5) 0.2301(4) 1.0957(4) 0.0733(17) Uani 1 1 d . . .
H48A H 0.3041 0.2975 1.0693 0.110 Uiso 1 1 calc R . .
H48B H 0.3199 0.1718 1.1353 0.110 Uiso 1 1 calc R . .
H48C H 0.1994 0.2332 1.1357 0.110 Uiso 1 1 calc R . .
O1 O 0.1292(2) 0.6574(2) 0.6340(2) 0.0351(7) Uani 1 1 d . . .
C49 C 0.2056(4) 0.5666(4) 0.6845(5) 0.0835(19) Uani 1 1 d . . .
H49A H 0.1971 0.5109 0.6638 0.100 Uiso 1 1 calc R . .
H49B H 0.1887 0.5363 0.7552 0.100 Uiso 1 1 calc R . .
C50 C 0.3228(5) 0.6032(5) 0.6606(6) 0.117(3) Uani 1 1 d . . .
H50A H 0.3635 0.5773 0.6164 0.141 Uiso 1 1 calc R . .
H50B H 0.3658 0.5768 0.7201 0.141 Uiso 1 1 calc R . .
C51 C 0.3094(4) 0.7288(4) 0.6100(5) 0.0826(19) Uani 1 1 d . . .
H51A H 0.3074 0.7576 0.6576 0.099 Uiso 1 1 calc R . .
H51B H 0.3712 0.7605 0.5603 0.099 Uiso 1 1 calc R . .
C52 C 0.1976(3) 0.7464(3) 0.5659(3) 0.0460(12) Uani 1 1 d . . .
H52A H 0.1599 0.8154 0.5573 0.055 Uiso 1 1 calc R . .
H52B H 0.2074 0.7464 0.5019 0.055 Uiso 1 1 calc R . .

loop_
_atom_site_aniso_label
_atom_site_aniso_U_11
_atom_site_aniso_U_22
_atom_site_aniso_U_33
_atom_site_aniso_U_23
_atom_site_aniso_U_13
_atom_site_aniso_U_12
Cr1 0.0248(4) 0.0315(4) 0.0299(4) -0.0110(3) -0.0033(3) -0.0018(3)
N1 0.0279(18) 0.0251(18) 0.025(2) -0.0097(16) -0.0008(15) -0.0016(14)
N2 0.0263(18) 0.036(2) 0.049(2) -0.0210(19) -0.0142(17) 0.0041(15)
N3 0.0250(18) 0.0323(19) 0.030(2) -0.0110(17) 0.0006(15) 0.0007(15)
N4 0.0273(18) 0.0338(19) 0.028(2) -0.0077(17) -0.0022(15) 0.0053(15)
C1 0.030(2) 0.026(2) 0.026(2) -0.0116(19) -0.0061(18) 0.0009(17)
C2 0.030(2) 0.036(2) 0.038(3) -0.017(2) -0.0031(19) -0.0008(19)
C3 0.033(2) 0.048(3) 0.048(3) -0.023(3) -0.010(2) -0.002(2)
C4 0.041(3) 0.046(3) 0.046(3) -0.027(3) -0.014(2) 0.004(2)
C5 0.042(3) 0.041(3) 0.032(3) -0.019(2) -0.002(2) 0.001(2)
C6 0.024(2) 0.031(2) 0.027(2) -0.010(2) -0.0036(18) 0.0047(17)
C7 0.029(2) 0.029(2) 0.031(3) -0.013(2) 0.0017(18) -0.0032(18)
C8 0.035(2) 0.037(3) 0.039(3) -0.016(2) -0.009(2) 0.000(2)
C9 0.040(3) 0.036(3) 0.056(3) -0.016(3) -0.018(2) 0.010(2)
C10 0.043(3) 0.036(3) 0.050(3) -0.022(2) -0.003(2) 0.000(2)
C11 0.038(2) 0.031(2) 0.041(3) -0.017(2) -0.006(2) -0.0043(19)
C12 0.028(2) 0.032(2) 0.029(2) -0.014(2) -0.0012(18) -0.0040(18)
C13 0.032(2) 0.031(2) 0.026(2) -0.013(2) -0.0029(19) -0.0051(18)
C14 0.031(2) 0.046(3) 0.041(3) -0.022(2) 0.000(2) -0.003(2)
C15 0.043(3) 0.062(3) 0.041(3) -0.024(3) 0.009(2) -0.008(2)
C16 0.056(3) 0.057(3) 0.034(3) -0.019(3) 0.008(2) -0.017(3)
C17 0.046(3) 0.039(3) 0.024(3) -0.010(2) 0.001(2) -0.003(2)
C18 0.042(3) 0.030(2) 0.027(3) -0.014(2) 0.002(2) -0.0080(19)
C19 0.030(2) 0.036(2) 0.041(3) -0.020(2) -0.007(2) 0.0014(19)
C20 0.048(3) 0.036(3) 0.042(3) -0.010(2) -0.007(2) -0.014(2)
C21 0.059(3) 0.048(3) 0.041(3) -0.010(3) -0.018(2) -0.008(2)
C22 0.034(2) 0.039(3) 0.041(3) -0.023(2) -0.006(2) -0.003(2)
C23 0.041(3) 0.032(2) 0.043(3) -0.014(2) 0.000(2) -0.010(2)
C24 0.043(3) 0.041(3) 0.035(3) -0.011(2) -0.012(2) -0.006(2)
C25 0.051(3) 0.052(3) 0.062(4) -0.027(3) -0.013(3) -0.014(3)
C26 0.095(5) 0.127(6) 0.104(6) -0.035(5) -0.021(4) -0.067(5)
C27 0.127(6) 0.176(8) 0.149(7) -0.131(7) -0.008(5) -0.044(5)
C28 0.071(4) 0.107(5) 0.193(8) -0.072(6) -0.076(5) 0.012(4)
C29 0.031(2) 0.036(2) 0.027(3) -0.014(2) -0.0014(19) -0.0025(19)
C30 0.029(2) 0.030(2) 0.034(3) -0.009(2) 0.0013(19) -0.0032(18)
C31 0.032(2) 0.034(2) 0.043(3) -0.019(2) -0.005(2) 0.0026(19)
C32 0.030(2) 0.038(2) 0.030(3) -0.021(2) 0.0037(19) -0.0081(19)
C33 0.044(3) 0.030(2) 0.035(3) -0.004(2) 0.007(2) -0.006(2)
C34 0.038(2) 0.032(2) 0.044(3) -0.013(2) 0.003(2) 0.005(2)
C35 0.040(2) 0.040(3) 0.040(3) -0.022(2) 0.006(2) -0.012(2)
C36 0.044(3) 0.056(3) 0.063(4) -0.030(3) 0.010(2) -0.017(2)
C37 0.041(3) 0.056(3) 0.055(3) -0.030(3) 0.016(2) -0.010(2)
C38 0.048(3) 0.064(3) 0.045(3) -0.030(3) 0.007(2) -0.007(2)
C39 0.039(2) 0.030(2) 0.027(3) -0.009(2) 0.0017(19) -0.0018(19)
C40 0.059(3) 0.038(3) 0.033(3) -0.019(2) -0.011(2) 0.008(2)
C41 0.059(3) 0.045(3) 0.033(3) -0.018(2) -0.013(2) 0.004(2)
C42 0.038(3) 0.039(3) 0.033(3) -0.009(2) -0.007(2) 0.003(2)
C43 0.053(3) 0.033(3) 0.054(3) -0.022(3) -0.017(3) 0.011(2)
C44 0.046(3) 0.038(3) 0.044(3) -0.021(2) -0.009(2) -0.004(2)
C45 0.051(3) 0.049(3) 0.049(3) -0.020(3) -0.012(3) 0.019(2)
C46 0.063(4) 0.122(5) 0.074(5) -0.041(4) -0.014(3) 0.038(4)
C47 0.105(5) 0.047(3) 0.094(5) -0.009(4) -0.034(4) 0.016(3)
C48 0.075(4) 0.082(4) 0.056(4) -0.026(3) -0.031(3) 0.026(3)
O1 0.0255(15) 0.0321(16) 0.0413(19) -0.0111(15) -0.0023(13) -0.0006(13)
C49 0.035(3) 0.059(4) 0.107(5) 0.005(4) 0.003(3) -0.001(3)
C50 0.042(4) 0.087(5) 0.171(8) -0.013(5) -0.014(4) 0.001(3)
C51 0.044(3) 0.082(4) 0.089(5) -0.007(4) -0.011(3) -0.015(3)
C52 0.036(3) 0.042(3) 0.053(3) -0.015(3) 0.003(2) -0.005(2)

loop_
_atom_type_symbol
_atom_type_description
_atom_type_scat_dispersion_real
_atom_type_scat_dispersion_imag
_atom_type_scat_source
C C 0.0033 0.0016 'International Tables Vol C Tables 4.2.6.8 and 6.1.1.4'
H H 0.0000 0.0000 'International Tables Vol C Tables 4.2.6.8 and 6.1.1.4'
N N 0.0061 0.0033 'International Tables Vol C Tables 4.2.6.8 and 6.1.1.4'
O O 0.0106 0.0060 'International Tables Vol C Tables 4.2.6.8 and 6.1.1.4'
Cr Cr 0.3209 0.6236 'International Tables Vol C Tables 4.2.6.8 and 6.1.1.4'

loop_
_geom_angle_atom_site_label_1
_geom_angle_atom_site_label_2
_geom_angle_atom_site_label_3
_geom_angle
_geom_angle_site_symmetry_1
_geom_angle_site_symmetry_3
_geom_angle_publ_flag
N3 Cr1 N4 124.20(13) . . ?
N3 Cr1 N2 125.96(14) . . ?
N4 Cr1 N2 104.34(14) . . ?
N3 Cr1 O1 94.95(12) . . ?
N4 Cr1 O1 102.30(12) . . ?
N2 Cr1 O1 96.58(12) . . ?
N3 Cr1 N1 82.14(12) . . ?
N4 Cr1 N1 82.78(13) . . ?
N2 Cr1 N1 81.90(12) . . ?
O1 Cr1 N1 174.92(13) . . ?
C13 N1 C1 114.8(3) . . ?
C13 N1 C7 109.9(3) . . ?
C1 N1 C7 112.8(3) . . ?
C13 N1 Cr1 107.2(2) . . ?
C1 N1 Cr1 106.9(2) . . ?
C7 N1 Cr1 104.6(2) . . ?
C12 N2 C19 117.7(3) . . ?
C12 N2 Cr1 112.4(2) . . ?
C19 N2 Cr1 126.7(3) . . ?
C6 N3 C29 116.6(3) . . ?
C6 N3 Cr1 114.9(2) . . ?
C29 N3 Cr1 128.3(2) . . ?
C18 N4 C39 116.7(3) . . ?
C18 N4 Cr1 113.2(3) . . ?
C39 N4 Cr1 128.5(2) . . ?
C2 C1 C6 121.7(3) . . ?
C2 C1 N1 123.4(3) . . ?
C6 C1 N1 114.9(3) . . ?
C1 C2 C3 119.8(4) . . ?
C4 C3 C2 119.4(4) . . ?
C3 C4 C5 121.0(4) . . ?
C4 C5 C6 120.5(4) . . ?
C1 C6 N3 116.5(3) . . ?
C1 C6 C5 117.5(3) . . ?
N3 C6 C5 125.9(3) . . ?
C8 C7 C12 122.2(4) . . ?
C8 C7 N1 123.7(3) . . ?
C12 C7 N1 114.0(3) . . ?
C7 C8 C9 119.9(4) . . ?
C10 C9 C8 119.1(4) . . ?
C11 C10 C9 121.3(4) . . ?
C10 C11 C12 121.3(4) . . ?
N2 C12 C11 127.0(3) . . ?
N2 C12 C7 117.2(3) . . ?
C11 C12 C7 115.8(4) . . ?
C14 C13 C18 121.2(4) . . ?
C14 C13 N1 123.3(4) . . ?
C18 C13 N1 115.5(3) . . ?
C15 C14 C13 120.5(4) . . ?
C14 C15 C16 119.3(4) . . ?
C15 C16 C17 121.2(4) . . ?
C16 C17 C18 119.8(4) . . ?
N4 C18 C17 124.4(4) . . ?
N4 C18 C13 117.7(4) . . ?
C17 C18 C13 117.9(4) . . ?
C20 C19 C24 117.8(4) . . ?
C20 C19 N2 120.1(4) . . ?
C24 C19 N2 122.0(4) . . ?
C19 C20 C21 120.8(4) . . ?
C20 C21 C22 121.9(4) . . ?
C23 C22 C21 116.8(4) . . ?
C23 C22 C25 122.0(4) . . ?
C21 C22 C25 121.2(4) . . ?
C22 C23 C24 121.4(4) . . ?
C19 C24 C23 121.2(4) . . ?
C28 C25 C27 109.6(5) . . ?
C28 C25 C26 109.2(5) . . ?
C27 C25 C26 106.9(5) . . ?
C28 C25 C22 111.7(4) . . ?
C27 C25 C22 107.6(4) . . ?
C26 C25 C22 111.7(4) . . ?
C30 C29 C34 118.3(4) . . ?
C30 C29 N3 120.6(4) . . ?
C34 C29 N3 120.9(4) . . ?
C29 C30 C31 121.5(4) . . ?
C30 C31 C32 121.1(4) . . ?
C33 C32 C31 116.1(4) . . ?
C33 C32 C35 121.3(4) . . ?
C31 C32 C35 122.6(4) . . ?
C34 C33 C32 123.0(4) . . ?
C33 C34 C29 120.0(4) . . ?
C37 C35 C32 113.2(3) . . ?
C37 C35 C36 109.1(4) . . ?
C32 C35 C36 108.9(3) . . ?
C37 C35 C38 108.5(3) . . ?
C32 C35 C38 108.7(3) . . ?
C36 C35 C38 108.3(4) . . ?
C40 C39 C44 117.3(4) . . ?
C40 C39 N4 122.2(4) . . ?
C44 C39 N4 120.4(4) . . ?
C41 C40 C39 121.6(4) . . ?
C40 C41 C42 121.8(4) . . ?
C41 C42 C43 116.2(4) . . ?
C41 C42 C45 122.6(4) . . ?
C43 C42 C45 121.2(4) . . ?
C44 C43 C42 122.3(4) . . ?
C43 C44 C39 120.8(4) . . ?
C46 C45 C48 110.4(4) . . ?
C46 C45 C42 109.0(4) . . ?
C48 C45 C42 112.6(4) . . ?
C46 C45 C47 109.6(4) . . ?
C48 C45 C47 106.4(5) . . ?
C42 C45 C47 108.8(4) . . ?
C49 O1 C52 108.3(3) . . ?
C49 O1 Cr1 130.3(3) . . ?
C52 O1 Cr1 121.3(2) . . ?
O1 C49 C50 107.4(4) . . ?
C49 C50 C51 105.9(4) . . ?
C52 C51 C50 100.5(4) . . ?
O1 C52 C51 105.9(4) . . ?

loop_
_geom_bond_atom_site_label_1
_geom_bond_atom_site_label_2
_geom_bond_distance
_geom_bond_site_symmetry_2
_geom_bond_publ_flag
Cr1 N3 1.943(3) . ?
Cr1 N4 1.965(3) . ?
Cr1 N2 1.969(3) . ?
Cr1 O1 2.060(3) . ?
Cr1 N1 2.094(3) . ?
N1 C13 1.474(5) . ?
N1 C1 1.479(4) . ?
N1 C7 1.486(4) . ?
N2 C12 1.373(5) . ?
N2 C19 1.427(5) . ?
N3 C6 1.398(4) . ?
N3 C29 1.439(5) . ?
N4 C18 1.397(4) . ?
N4 C39 1.423(5) . ?
C1 C2 1.377(5) . ?
C1 C6 1.399(5) . ?
C2 C3 1.395(5) . ?
C3 C4 1.379(5) . ?
C4 C5 1.383(5) . ?
C5 C6 1.406(5) . ?
C7 C8 1.369(5) . ?
C7 C12 1.421(5) . ?
C8 C9 1.391(5) . ?
C9 C10 1.379(6) . ?
C10 C11 1.371(5) . ?
C11 C12 1.408(5) . ?
C13 C14 1.380(5) . ?
C13 C18 1.399(5) . ?
C14 C15 1.370(6) . ?
C15 C16 1.382(6) . ?
C16 C17 1.389(5) . ?
C17 C18 1.402(5) . ?
C19 C20 1.374(5) . ?
C19 C24 1.388(5) . ?
C20 C21 1.388(5) . ?
C21 C22 1.389(6) . ?
C22 C23 1.382(6) . ?
C22 C25 1.529(6) . ?
C23 C24 1.388(5) . ?
C25 C28 1.502(7) . ?
C25 C27 1.525(7) . ?
C25 C26 1.529(7) . ?
C29 C30 1.371(5) . ?
C29 C34 1.384(5) . ?
C30 C31 1.389(5) . ?
C31 C32 1.399(5) . ?
C32 C33 1.386(5) . ?
C32 C35 1.534(5) . ?
C33 C34 1.380(5) . ?
C35 C37 1.514(5) . ?
C35 C36 1.538(5) . ?
C35 C38 1.541(6) . ?
C39 C40 1.380(5) . ?
C39 C44 1.385(5) . ?
C40 C41 1.372(6) . ?
C41 C42 1.389(5) . ?
C42 C43 1.386(6) . ?
C42 C45 1.537(6) . ?
C43 C44 1.378(5) . ?
C45 C46 1.510(6) . ?
C45 C48 1.524(6) . ?
C45 C47 1.557(7) . ?
O1 C49 1.425(5) . ?
O1 C52 1.465(5) . ?
C49 C50 1.465(7) . ?
C50 C51 1.564(7) . ?
C51 C52 1.472(6) . ?

loop_
_geom_torsion_atom_site_label_1
_geom_torsion_atom_site_label_2
_geom_torsion_atom_site_label_3
_geom_torsion_atom_site_label_4
_geom_torsion
_geom_torsion_site_symmetry_1
_geom_torsion_site_symmetry_2
_geom_torsion_site_symmetry_3
_geom_torsion_site_symmetry_4
_geom_torsion_publ_flag
N3 Cr1 N1 C13 142.6(2) . . . . ?
N4 Cr1 N1 C13 16.4(2) . . . . ?
N2 Cr1 N1 C13 -89.2(2) . . . . ?
O1 Cr1 N1 C13 -162.1(13) . . . . ?
N3 Cr1 N1 C1 19.0(2) . . . . ?
N4 Cr1 N1 C1 -107.1(2) . . . . ?
N2 Cr1 N1 C1 147.2(2) . . . . ?
O1 Cr1 N1 C1 74.3(14) . . . . ?
N3 Cr1 N1 C7 -100.8(2) . . . . ?
N4 Cr1 N1 C7 133.1(2) . . . . ?
N2 Cr1 N1 C7 27.4(2) . . . . ?
O1 Cr1 N1 C7 -45.5(14) . . . . ?
N3 Cr1 N2 C12 49.9(3) . . . . ?
N4 Cr1 N2 C12 -104.6(3) . . . . ?
O1 Cr1 N2 C12 150.9(3) . . . . ?
N1 Cr1 N2 C12 -24.2(3) . . . . ?
N3 Cr1 N2 C19 -109.2(3) . . . . ?
N4 Cr1 N2 C19 96.4(3) . . . . ?
O1 Cr1 N2 C19 -8.2(3) . . . . ?
N1 Cr1 N2 C19 176.7(3) . . . . ?
N4 Cr1 N3 C6 59.8(3) . . . . ?
N2 Cr1 N3 C6 -89.9(3) . . . . ?
O1 Cr1 N3 C6 168.3(3) . . . . ?
N1 Cr1 N3 C6 -15.9(3) . . . . ?
N4 Cr1 N3 C29 -113.7(3) . . . . ?
N2 Cr1 N3 C29 96.7(3) . . . . ?
O1 Cr1 N3 C29 -5.2(3) . . . . ?
N1 Cr1 N3 C29 170.6(3) . . . . ?
N3 Cr1 N4 C18 -91.5(3) . . . . ?
N2 Cr1 N4 C18 63.5(3) . . . . ?
O1 Cr1 N4 C18 163.7(2) . . . . ?
N1 Cr1 N4 C18 -16.2(2) . . . . ?
N3 Cr1 N4 C39 103.8(3) . . . . ?
N2 Cr1 N4 C39 -101.2(3) . . . . ?
O1 Cr1 N4 C39 -1.0(3) . . . . ?
N1 Cr1 N4 C39 179.1(3) . . . . ?
C13 N1 C1 C2 41.8(5) . . . . ?
C7 N1 C1 C2 -85.1(4) . . . . ?
Cr1 N1 C1 C2 160.6(3) . . . . ?
C13 N1 C1 C6 -138.7(3) . . . . ?
C7 N1 C1 C6 94.4(4) . . . . ?
Cr1 N1 C1 C6 -19.9(4) . . . . ?
C6 C1 C2 C3 -3.6(6) . . . . ?
N1 C1 C2 C3 175.8(4) . . . . ?
C1 C2 C3 C4 0.0(6) . . . . ?
C2 C3 C4 C5 1.5(7) . . . . ?
C3 C4 C5 C6 0.5(6) . . . . ?
C2 C1 C6 N3 -171.8(3) . . . . ?
N1 C1 C6 N3 8.6(5) . . . . ?
C2 C1 C6 C5 5.6(6) . . . . ?
N1 C1 C6 C5 -174.0(3) . . . . ?
C29 N3 C6 C1 -176.9(3) . . . . ?
Cr1 N3 C6 C1 8.9(4) . . . . ?
C29 N3 C6 C5 6.0(6) . . . . ?
Cr1 N3 C6 C5 -168.3(3) . . . . ?
C4 C5 C6 C1 -4.0(6) . . . . ?
C4 C5 C6 N3 173.2(4) . . . . ?
C13 N1 C7 C8 -87.6(4) . . . . ?
C1 N1 C7 C8 41.8(5) . . . . ?
Cr1 N1 C7 C8 157.7(3) . . . . ?
C13 N1 C7 C12 87.3(4) . . . . ?
C1 N1 C7 C12 -143.2(3) . . . . ?
Cr1 N1 C7 C12 -27.4(4) . . . . ?
C12 C7 C8 C9 -4.2(6) . . . . ?
N1 C7 C8 C9 170.3(4) . . . . ?
C7 C8 C9 C10 -1.3(6) . . . . ?
C8 C9 C10 C11 3.9(7) . . . . ?
C9 C10 C11 C12 -0.9(7) . . . . ?
C19 N2 C12 C11 -6.0(6) . . . . ?
Cr1 N2 C12 C11 -167.1(3) . . . . ?
C19 N2 C12 C7 176.0(3) . . . . ?
Cr1 N2 C12 C7 14.9(4) . . . . ?
C10 C11 C12 N2 177.7(4) . . . . ?
C10 C11 C12 C7 -4.3(6) . . . . ?
C8 C7 C12 N2 -174.9(4) . . . . ?
N1 C7 C12 N2 10.1(5) . . . . ?
C8 C7 C12 C11 6.8(6) . . . . ?
N1 C7 C12 C11 -168.2(3) . . . . ?
C1 N1 C13 C14 -75.8(4) . . . . ?
C7 N1 C13 C14 52.6(4) . . . . ?
Cr1 N1 C13 C14 165.6(3) . . . . ?
C1 N1 C13 C18 104.0(4) . . . . ?
C7 N1 C13 C18 -127.7(3) . . . . ?
Cr1 N1 C13 C18 -14.6(4) . . . . ?
C18 C13 C14 C15 -2.8(6) . . . . ?
N1 C13 C14 C15 176.9(3) . . . . ?
C13 C14 C15 C16 0.8(6) . . . . ?
C14 C15 C16 C17 1.5(7) . . . . ?
C15 C16 C17 C18 -1.7(6) . . . . ?
C39 N4 C18 C17 -1.3(5) . . . . ?
Cr1 N4 C18 C17 -167.9(3) . . . . ?
C39 N4 C18 C13 179.2(3) . . . . ?
Cr1 N4 C18 C13 12.5(4) . . . . ?
C16 C17 C18 N4 -179.9(4) . . . . ?
C16 C17 C18 C13 -0.3(5) . . . . ?
C14 C13 C18 N4 -177.9(3) . . . . ?
N1 C13 C18 N4 2.4(5) . . . . ?
C14 C13 C18 C17 2.5(5) . . . . ?
N1 C13 C18 C17 -177.2(3) . . . . ?
C12 N2 C19 C20 123.9(4) . . . . ?
Cr1 N2 C19 C20 -78.0(5) . . . . ?
C12 N2 C19 C24 -58.7(5) . . . . ?
Cr1 N2 C19 C24 99.4(4) . . . . ?
C24 C19 C20 C21 -0.7(6) . . . . ?
N2 C19 C20 C21 176.9(4) . . . . ?
C19 C20 C21 C22 1.0(7) . . . . ?
C20 C21 C22 C23 -0.5(7) . . . . ?
C20 C21 C22 C25 179.5(4) . . . . ?
C21 C22 C23 C24 -0.3(6) . . . . ?
C25 C22 C23 C24 179.7(4) . . . . ?
C20 C19 C24 C23 -0.2(6) . . . . ?
N2 C19 C24 C23 -177.7(4) . . . . ?
C22 C23 C24 C19 0.7(6) . . . . ?
C23 C22 C25 C28 -133.2(5) . . . . ?
C21 C22 C25 C28 46.8(7) . . . . ?
C23 C22 C25 C27 106.4(5) . . . . ?
C21 C22 C25 C27 -73.6(6) . . . . ?
C23 C22 C25 C26 -10.6(6) . . . . ?
C21 C22 C25 C26 169.4(5) . . . . ?
C6 N3 C29 C30 -104.3(4) . . . . ?
Cr1 N3 C29 C30 69.1(5) . . . . ?
C6 N3 C29 C34 81.4(5) . . . . ?
Cr1 N3 C29 C34 -105.3(4) . . . . ?
C34 C29 C30 C31 2.1(6) . . . . ?
N3 C29 C30 C31 -172.4(3) . . . . ?
C29 C30 C31 C32 -0.5(6) . . . . ?
C30 C31 C32 C33 -1.1(6) . . . . ?
C30 C31 C32 C35 177.3(3) . . . . ?
C31 C32 C33 C34 1.1(6) . . . . ?
C35 C32 C33 C34 -177.3(4) . . . . ?
C32 C33 C34 C29 0.5(6) . . . . ?
C30 C29 C34 C33 -2.1(6) . . . . ?
N3 C29 C34 C33 172.4(3) . . . . ?
C33 C32 C35 C37 -179.1(4) . . . . ?
C31 C32 C35 C37 2.6(5) . . . . ?
C33 C32 C35 C36 59.4(5) . . . . ?
C31 C32 C35 C36 -118.9(4) . . . . ?
C33 C32 C35 C38 -58.5(5) . . . . ?
C31 C32 C35 C38 123.3(4) . . . . ?
C18 N4 C39 C40 -79.5(5) . . . . ?
Cr1 N4 C39 C40 84.7(5) . . . . ?
C18 N4 C39 C44 102.0(4) . . . . ?
Cr1 N4 C39 C44 -93.8(4) . . . . ?
C44 C39 C40 C41 2.3(6) . . . . ?
N4 C39 C40 C41 -176.2(4) . . . . ?
C39 C40 C41 C42 -1.4(7) . . . . ?
C40 C41 C42 C43 0.3(6) . . . . ?
C40 C41 C42 C45 179.7(4) . . . . ?
C41 C42 C43 C44 -0.3(6) . . . . ?
C45 C42 C43 C44 -179.7(4) . . . . ?
C42 C43 C44 C39 1.3(7) . . . . ?
C40 C39 C44 C43 -2.3(6) . . . . ?
N4 C39 C44 C43 176.2(4) . . . . ?
C41 C42 C45 C46 -115.6(5) . . . . ?
C43 C42 C45 C46 63.8(6) . . . . ?
C41 C42 C45 C48 7.3(6) . . . . ?
C43 C42 C45 C48 -173.3(4) . . . . ?
C41 C42 C45 C47 125.0(5) . . . . ?
C43 C42 C45 C47 -55.7(6) . . . . ?
N3 Cr1 O1 C49 -110.3(4) . . . . ?
N4 Cr1 O1 C49 16.3(4) . . . . ?
N2 Cr1 O1 C49 122.6(4) . . . . ?
N1 Cr1 O1 C49 -165.1(13) . . . . ?
N3 Cr1 O1 C52 65.1(3) . . . . ?
N4 Cr1 O1 C52 -168.3(3) . . . . ?
N2 Cr1 O1 C52 -62.0(3) . . . . ?
N1 Cr1 O1 C52 10.3(15) . . . . ?
C52 O1 C49 C50 9.6(6) . . . . ?
Cr1 O1 C49 C50 -174.6(4) . . . . ?
O1 C49 C50 C51 12.3(8) . . . . ?
C49 C50 C51 C52 -28.7(7) . . . . ?
C49 O1 C52 C51 -29.1(5) . . . . ?
Cr1 O1 C52 C51 154.6(3) . . . . ?
C50 C51 C52 O1 34.3(6) . . . . ?
